data_7042514
loop_
_publ_author_name
'Sztorch, Bogna'
'Fr\;ackowiak, Dawid'
'Pyziak, Jadwiga'
'Czapik, Agnieszka'
'Hoffmann, Marcin'
'Marciniec, Bogdan'

_publ_section_title
;
 Highly selective synthesis of substituted (E)-alkenylsilatranes via
 catalytic trans-silylation and mechanistic implications.
;
_journal_issue 15
_journal_name_full 'Dalton transactions (Cambridge, England : 2003)'
_journal_page_first 4975
_journal_page_last 4981
_journal_paper_doi 10.1039/c7dt00201g
_journal_volume 46
_journal_year 2017
_chemical_formula_moiety 'C43 H42 Cl N O4 P2 Ru Si'
_chemical_formula_sum 'C43 H42 Cl N O4 P2 Ru Si'
_chemical_formula_weight 863.32
_space_group_crystal_system triclinic
_space_group_IT_number 2
_space_group_name_Hall '-P 1'
_space_group_name_H-M_alt 'P -1'
_symmetry_space_group_name_Hall '-P 1'
_symmetry_space_group_name_H-M 'P -1'
_atom_sites_solution_hydrogens geom
_audit_creation_method SHELXL-2014/7
_audit_update_record
;
2016-12-22 deposited with the CCDC.
2017-03-16 downloaded from the CCDC.
;
_cell_angle_alpha 94.833(2)
_cell_angle_beta 100.853(2)
_cell_angle_gamma 104.855(2)
_cell_formula_units_Z 2
_cell_length_a 9.6141(3)
_cell_length_b 12.1035(4)
_cell_length_c 18.1419(5)
_cell_measurement_reflns_used 1536
_cell_measurement_temperature 293(2)
_cell_measurement_theta_max 26.0400
_cell_measurement_theta_min 2.2320
_cell_volume 1984.39(11)
_computing_cell_refinement 'CrysAlisPro 1.171.38.41 (Rigaku OD, 2015)'
_computing_data_collection 'CrysAlisPro 1.171.38.41 (Rigaku OD, 2015)'
_computing_data_reduction 'CrysAlisPro 1.171.38.41 (Rigaku OD, 2015)'
_computing_structure_refinement 'SHELXL-2014/7 (Sheldrick, 2014)'
_computing_structure_solution 'SHELXS-2014/7 (Sheldrick, 2014)'
_diffrn_ambient_temperature 293(2)
_diffrn_measured_fraction_theta_full 0.995
_diffrn_measured_fraction_theta_max 0.995
_diffrn_measurement_device_type 'New Xcalibur, EosS2'
_diffrn_measurement_method '\w scans'
_diffrn_radiation_type MoK\a
_diffrn_radiation_wavelength 0.71073
_diffrn_reflns_av_R_equivalents 0.0629
_diffrn_reflns_av_unetI/netI 0.0419
_diffrn_reflns_Laue_measured_fraction_full 0.995
_diffrn_reflns_Laue_measured_fraction_max 0.995
_diffrn_reflns_limit_h_max 11
_diffrn_reflns_limit_h_min -11
_diffrn_reflns_limit_k_max 14
_diffrn_reflns_limit_k_min -14
_diffrn_reflns_limit_l_max 21
_diffrn_reflns_limit_l_min -21
_diffrn_reflns_number 56101
_diffrn_reflns_point_group_measured_fraction_full 0.995
_diffrn_reflns_point_group_measured_fraction_max 0.995
_diffrn_reflns_theta_full 25.027
_diffrn_reflns_theta_max 25.027
_diffrn_reflns_theta_min 4.099
_diffrn_source 'fine-focus sealed X-ray tube'
_diffrn_standards_decay_% 0
_diffrn_standards_interval_time 120
_diffrn_standards_number 5
_exptl_absorpt_coefficient_mu 0.617
_exptl_absorpt_correction_T_max 1.00000
_exptl_absorpt_correction_T_min 0.98248
_exptl_absorpt_correction_type multi-scan
_exptl_absorpt_process_details
;
CrysAlisPro 1.171.38.43 (Rigaku Oxford Diffraction, 2015)
Empirical absorption correction using spherical harmonics,
 implemented in SCALE3 ABSPACK scaling algorithm.
;
_exptl_crystal_colour yellow
_exptl_crystal_density_diffrn 1.445
_exptl_crystal_description plate
_exptl_crystal_F_000 888
_exptl_crystal_size_max 0.35
_exptl_crystal_size_mid 0.20
_exptl_crystal_size_min 0.10
_refine_diff_density_max 0.862
_refine_diff_density_min -0.493
_refine_diff_density_rms 0.062
_refine_ls_extinction_method none
_refine_ls_goodness_of_fit_ref 1.091
_refine_ls_hydrogen_treatment constr
_refine_ls_matrix_type full
_refine_ls_number_parameters 476
_refine_ls_number_reflns 6989
_refine_ls_number_restraints 0
_refine_ls_restrained_S_all 1.091
_refine_ls_R_factor_all 0.0577
_refine_ls_R_factor_gt 0.0448
_refine_ls_shift/su_max 0.001
_refine_ls_shift/su_mean 0.000
_refine_ls_structure_factor_coef Fsqd
_refine_ls_weighting_details 'w=1/[\s^2^(Fo^2^)+(0.0375P)^2^+1.3546P] where P=(Fo^2^+2Fc^2^)/3'
_refine_ls_weighting_scheme calc
_refine_ls_wR_factor_gt 0.0898
_refine_ls_wR_factor_ref 0.0945
_reflns_Friedel_coverage 0.000
_reflns_number_gt 6043
_reflns_number_total 6989
_reflns_threshold_expression 'I > 2\s(I)'
_cod_data_source_file c7dt00201g2.cif
_cod_data_source_block shelx
_cod_depositor_comments 'Adding full bibliography for 7042512--7042514.cif.'
_cod_database_code 7042514
_shelx_shelxl_version_number 2014/7
_shelx_space_group_comment
;
The symmetry employed for this shelxl refinement is uniquely defined
by the following loop, which should always be used as a source of
symmetry information in preference to the above space-group names.
They are only intended as comments.
;

loop_
_space_group_symop_operation_xyz
'x, y, z'
'-x, -y, -z'

loop_
_atom_site_label
_atom_site_type_symbol
_atom_site_fract_x
_atom_site_fract_y
_atom_site_fract_z
_atom_site_U_iso_or_equiv
_atom_site_adp_type
_atom_site_occupancy
_atom_site_site_symmetry_order
_atom_site_calc_flag
_atom_site_refinement_flags_posn
_atom_site_refinement_flags_adp
_atom_site_refinement_flags_occupancy
Cl1 Cl 1.0320(3) 0.8561(2) 0.18155(19) 0.0485(11) Uiso 0.417(6) 1 d . . P
Cl1' Cl 0.7652(3) 0.87705(18) 0.37826(13) 0.0545(8) Uiso 0.583(6) 1 d . . P
O4' O 1.0039(5) 0.8325(4) 0.1424(4) 0.0478(12) Uiso 0.583(6) 1 d . . P
O4 O 0.7012(10) 0.8602(6) 0.3818(4) 0.0517(19) Uiso 0.417(6) 1 d . . P
C7' C 0.9437(9) 0.8382(6) 0.1860(4) 0.0460(17) Uiso 0.583(6) 1 d . . P
C7 C 0.7580(10) 0.8551(8) 0.3314(6) 0.047(2) Uiso 0.417(6) 1 d . . P
N1 N 0.3559(4) 0.6706(3) 0.06341(19) 0.0531(8) Uani 1 1 d . . .
O1 O 0.6051(3) 0.6317(2) 0.15731(18) 0.0647(8) Uani 1 1 d . . .
O2 O 0.6406(3) 0.8308(3) 0.09824(15) 0.0624(8) Uani 1 1 d . . .
O3 O 0.4967(3) 0.7946(2) 0.21062(15) 0.0551(7) Uani 1 1 d . . .
Si1 Si 0.63438(10) 0.77213(8) 0.17573(5) 0.0368(2) Uani 1 1 d . . .
P1 P 0.87034(9) 1.04578(8) 0.24647(5) 0.0349(2) Uani 1 1 d . . .
P2 P 0.91000(10) 0.68194(8) 0.29990(5) 0.0363(2) Uani 1 1 d . . .
Ru1 Ru 0.85520(3) 0.85097(2) 0.26245(2) 0.03077(10) Uani 1 1 d . . .
C1 C 0.4658(5) 0.5479(4) 0.1414(3) 0.0726(14) Uani 1 1 d . . .
H1A H 0.4164 0.5573 0.1825 0.087 Uiso 1 1 calc R U .
H1B H 0.4806 0.4715 0.1391 0.087 Uiso 1 1 calc R U .
C2 C 0.3692(5) 0.5567(4) 0.0686(3) 0.0660(13) Uani 1 1 d . . .
H2A H 0.4093 0.5326 0.0268 0.079 Uiso 1 1 calc R U .
H2B H 0.2719 0.5043 0.0639 0.079 Uiso 1 1 calc R U .
C3 C 0.5772(5) 0.7736(5) 0.0229(2) 0.0737(15) Uani 1 1 d . . .
H3A H 0.6136 0.7069 0.0148 0.088 Uiso 1 1 calc R U .
H3B H 0.6079 0.8254 -0.0126 0.088 Uiso 1 1 calc R U .
C4 C 0.4110(5) 0.7350(5) 0.0073(2) 0.0700(14) Uani 1 1 d . . .
H4A H 0.3741 0.8023 0.0053 0.084 Uiso 1 1 calc R U .
H4B H 0.3739 0.6877 -0.0419 0.084 Uiso 1 1 calc R U .
C5 C 0.3733(4) 0.8204(4) 0.1667(2) 0.0580(11) Uani 1 1 d . . .
H5A H 0.4075 0.8833 0.1388 0.070 Uiso 1 1 calc R U .
H5B H 0.3163 0.8456 0.2001 0.070 Uiso 1 1 calc R U .
C6 C 0.2751(4) 0.7164(4) 0.1112(2) 0.0543(10) Uani 1 1 d . . .
H6A H 0.2311 0.6569 0.1392 0.065 Uiso 1 1 calc R U .
H6B H 0.1960 0.7387 0.0799 0.065 Uiso 1 1 calc R U .
C11 C 0.7186(4) 1.1122(3) 0.2457(2) 0.0402(8) Uani 1 1 d . . .
C12 C 0.6058(4) 1.0651(4) 0.2806(2) 0.0517(10) Uani 1 1 d . . .
H12 H 0.6021 0.9960 0.3001 0.062 Uiso 1 1 calc R U .
C13 C 0.4978(5) 1.1204(4) 0.2866(3) 0.0646(12) Uani 1 1 d . . .
H13 H 0.4210 1.0878 0.3094 0.078 Uiso 1 1 calc R U .
C14 C 0.5048(5) 1.2232(4) 0.2589(3) 0.0684(13) Uani 1 1 d . . .
H14 H 0.4333 1.2609 0.2638 0.082 Uiso 1 1 calc R U .
C15 C 0.6157(5) 1.2708(4) 0.2242(3) 0.0665(13) Uani 1 1 d . . .
H15 H 0.6194 1.3404 0.2054 0.080 Uiso 1 1 calc R U .
C16 C 0.7227(4) 1.2153(3) 0.2170(2) 0.0537(10) Uani 1 1 d . . .
H16 H 0.7975 1.2473 0.1928 0.064 Uiso 1 1 calc R U .
C17 C 1.0130(4) 1.1316(3) 0.32773(19) 0.0383(8) Uani 1 1 d . . .
C18 C 1.1124(4) 1.0807(4) 0.3666(2) 0.0516(10) Uani 1 1 d . . .
H18 H 1.1039 1.0033 0.3519 0.062 Uiso 1 1 calc R U .
C19 C 1.2236(5) 1.1419(4) 0.4264(2) 0.0628(12) Uani 1 1 d . . .
H19 H 1.2900 1.1063 0.4514 0.075 Uiso 1 1 calc R U .
C21 C 1.0813(4) 0.7459(3) 0.3711(2) 0.0390(8) Uani 1 1 d . . .
C22 C 1.0756(5) 0.7846(3) 0.4441(2) 0.0527(10) Uani 1 1 d . . .
H22 H 0.9850 0.7723 0.4578 0.063 Uiso 1 1 calc R U .
C23 C 1.2029(5) 0.8412(4) 0.4968(3) 0.0696(13) Uani 1 1 d . . .
H23 H 1.1970 0.8665 0.5456 0.084 Uiso 1 1 calc R U .
C24 C 1.3352(6) 0.8602(4) 0.4786(3) 0.0793(15) Uani 1 1 d . . .
H24 H 1.4203 0.8970 0.5151 0.095 Uiso 1 1 calc R U .
C25 C 1.3450(5) 0.8257(5) 0.4070(4) 0.0843(16) Uani 1 1 d . . .
H25 H 1.4368 0.8404 0.3944 0.101 Uiso 1 1 calc R U .
C26 C 1.2181(5) 0.7684(4) 0.3521(3) 0.0651(12) Uani 1 1 d . . .
H26 H 1.2253 0.7453 0.3031 0.078 Uiso 1 1 calc R U .
C27 C 0.9588(4) 0.5795(3) 0.2352(2) 0.0444(9) Uani 1 1 d . . .
C28 C 1.0571(5) 0.5179(4) 0.2617(3) 0.0622(12) Uani 1 1 d . . .
H28 H 1.1020 0.5304 0.3129 0.075 Uiso 1 1 calc R U .
C29 C 1.0894(6) 0.4389(4) 0.2135(3) 0.0713(14) Uani 1 1 d . . .
H29 H 1.1565 0.3992 0.2320 0.086 Uiso 1 1 calc R U .
C110 C 1.2362(5) 1.2556(4) 0.4489(2) 0.0611(12) Uani 1 1 d . . .
H110 H 1.3107 1.2973 0.4896 0.073 Uiso 1 1 calc R U .
C111 C 1.1391(5) 1.3072(4) 0.4115(2) 0.0671(13) Uani 1 1 d . . .
H111 H 1.1487 1.3847 0.4263 0.081 Uiso 1 1 calc R U .
C112 C 1.0269(5) 1.2458(3) 0.3522(2) 0.0552(11) Uani 1 1 d . . .
H112 H 0.9597 1.2817 0.3283 0.066 Uiso 1 1 calc R U .
C113 C 0.9466(4) 1.0936(3) 0.1656(2) 0.0386(8) Uani 1 1 d . . .
C114 C 1.0967(4) 1.1371(3) 0.1725(2) 0.0509(10) Uani 1 1 d . . .
H114 H 1.1597 1.1480 0.2198 0.061 Uiso 1 1 calc R U .
C115 C 1.1541(5) 1.1645(4) 0.1104(3) 0.0611(12) Uani 1 1 d . . .
H115 H 1.2555 1.1932 0.1159 0.073 Uiso 1 1 calc R U .
C116 C 1.0637(5) 1.1499(4) 0.0408(3) 0.0607(11) Uani 1 1 d . . .
H116 H 1.1032 1.1693 -0.0009 0.073 Uiso 1 1 calc R U .
C117 C 0.9152(5) 1.1070(3) 0.0324(2) 0.0535(10) Uani 1 1 d . . .
H117 H 0.8536 1.0969 -0.0153 0.064 Uiso 1 1 calc R U .
C118 C 0.8550(4) 1.0781(3) 0.0944(2) 0.0477(9) Uani 1 1 d . . .
H118 H 0.7536 1.0484 0.0883 0.057 Uiso 1 1 calc R U .
C210 C 1.0231(5) 0.4190(4) 0.1389(3) 0.0695(14) Uani 1 1 d . . .
H210 H 1.0437 0.3645 0.1066 0.083 Uiso 1 1 calc R U .
C211 C 0.9268(5) 0.4780(4) 0.1111(3) 0.0664(13) Uani 1 1 d . . .
H211 H 0.8820 0.4641 0.0598 0.080 Uiso 1 1 calc R U .
C212 C 0.8950(4) 0.5600(4) 0.1598(3) 0.0563(11) Uani 1 1 d . . .
H212 H 0.8301 0.6011 0.1406 0.068 Uiso 1 1 calc R U .
C213 C 0.7925(4) 0.5857(3) 0.3505(2) 0.0424(9) Uani 1 1 d . . .
C214 C 0.6458(4) 0.5815(4) 0.3420(2) 0.0542(10) Uani 1 1 d . . .
H214 H 0.6062 0.6289 0.3116 0.065 Uiso 1 1 calc R U .
C215 C 0.5569(5) 0.5059(4) 0.3792(3) 0.0759(15) Uani 1 1 d . . .
H215 H 0.4579 0.5033 0.3738 0.091 Uiso 1 1 calc R U .
C216 C 0.6141(7) 0.4361(4) 0.4234(3) 0.0816(17) Uani 1 1 d . . .
H216 H 0.5539 0.3858 0.4479 0.098 Uiso 1 1 calc R U .
C217 C 0.7593(6) 0.4391(4) 0.4322(3) 0.0723(14) Uani 1 1 d . . .
H217 H 0.7977 0.3907 0.4622 0.087 Uiso 1 1 calc R U .
C218 C 0.8478(5) 0.5140(3) 0.3965(2) 0.0556(11) Uani 1 1 d . . .
H218 H 0.9470 0.5168 0.4032 0.067 Uiso 1 1 calc R U .

loop_
_atom_site_aniso_label
_atom_site_aniso_U_11
_atom_site_aniso_U_22
_atom_site_aniso_U_33
_atom_site_aniso_U_23
_atom_site_aniso_U_13
_atom_site_aniso_U_12
N1 0.0492(19) 0.061(2) 0.054(2) 0.0125(17) 0.0173(16) 0.0180(17)
O1 0.0401(15) 0.0461(17) 0.098(2) 0.0015(16) -0.0077(15) 0.0133(13)
O2 0.0472(16) 0.077(2) 0.0474(17) 0.0169(15) 0.0027(13) -0.0065(14)
O3 0.0376(14) 0.075(2) 0.0508(16) 0.0001(14) 0.0062(12) 0.0180(13)
Si1 0.0305(5) 0.0393(6) 0.0395(6) 0.0050(4) 0.0053(4) 0.0094(4)
P1 0.0306(5) 0.0340(5) 0.0401(5) 0.0059(4) 0.0066(4) 0.0097(4)
P2 0.0350(5) 0.0349(5) 0.0398(5) 0.0081(4) 0.0082(4) 0.0101(4)
Ru1 0.02791(15) 0.03319(16) 0.03182(16) 0.00611(11) 0.00593(11) 0.00950(11)
C1 0.051(3) 0.041(2) 0.107(4) 0.008(2) -0.015(3) 0.004(2)
C2 0.043(2) 0.056(3) 0.086(3) -0.011(2) 0.000(2) 0.008(2)
C3 0.048(3) 0.122(4) 0.039(2) 0.011(3) 0.008(2) 0.004(3)
C4 0.050(3) 0.100(4) 0.045(2) 0.011(2) 0.003(2) 0.001(2)
C5 0.038(2) 0.076(3) 0.063(3) 0.000(2) 0.009(2) 0.024(2)
C6 0.034(2) 0.065(3) 0.063(3) 0.006(2) 0.0061(19) 0.0150(19)
C11 0.0364(19) 0.039(2) 0.045(2) 0.0014(17) 0.0039(16) 0.0156(16)
C12 0.046(2) 0.055(3) 0.059(3) 0.010(2) 0.014(2) 0.0208(19)
C13 0.044(2) 0.075(3) 0.082(3) 0.005(3) 0.023(2) 0.025(2)
C14 0.052(3) 0.074(3) 0.082(3) -0.012(3) 0.006(2) 0.036(2)
C15 0.068(3) 0.053(3) 0.084(3) 0.008(2) 0.007(3) 0.036(2)
C16 0.051(2) 0.049(2) 0.067(3) 0.014(2) 0.014(2) 0.021(2)
C17 0.0359(19) 0.039(2) 0.038(2) 0.0071(16) 0.0104(16) 0.0048(16)
C18 0.044(2) 0.048(2) 0.055(2) 0.0027(19) -0.0031(19) 0.0096(18)
C19 0.050(3) 0.070(3) 0.060(3) 0.009(2) -0.002(2) 0.014(2)
C21 0.0367(19) 0.0341(19) 0.048(2) 0.0168(17) 0.0082(17) 0.0094(15)
C22 0.052(2) 0.048(2) 0.052(3) 0.0060(19) 0.004(2) 0.0075(19)
C23 0.072(3) 0.059(3) 0.059(3) 0.002(2) -0.007(2) 0.002(2)
C24 0.063(3) 0.071(3) 0.077(4) 0.019(3) -0.015(3) -0.009(3)
C25 0.035(2) 0.095(4) 0.113(5) 0.034(4) 0.012(3) -0.003(2)
C26 0.050(3) 0.077(3) 0.069(3) 0.022(2) 0.017(2) 0.012(2)
C27 0.044(2) 0.037(2) 0.053(2) 0.0060(18) 0.0159(19) 0.0092(17)
C28 0.082(3) 0.051(3) 0.068(3) 0.020(2) 0.030(3) 0.032(2)
C29 0.085(3) 0.050(3) 0.099(4) 0.020(3) 0.043(3) 0.035(3)
C110 0.050(3) 0.073(3) 0.043(2) -0.001(2) 0.006(2) -0.007(2)
C111 0.084(3) 0.049(3) 0.053(3) -0.008(2) 0.005(3) 0.005(2)
C112 0.063(3) 0.043(2) 0.055(3) 0.005(2) 0.003(2) 0.015(2)
C113 0.043(2) 0.0310(19) 0.044(2) 0.0067(16) 0.0100(17) 0.0141(16)
C114 0.045(2) 0.059(3) 0.051(2) 0.006(2) 0.0153(19) 0.0157(19)
C115 0.055(3) 0.071(3) 0.062(3) 0.008(2) 0.028(2) 0.014(2)
C116 0.078(3) 0.056(3) 0.059(3) 0.011(2) 0.033(3) 0.024(2)
C117 0.080(3) 0.049(2) 0.038(2) 0.0078(18) 0.011(2) 0.030(2)
C118 0.053(2) 0.042(2) 0.050(2) 0.0089(18) 0.0075(19) 0.0169(18)
C210 0.071(3) 0.039(2) 0.098(4) -0.010(3) 0.040(3) 0.006(2)
C211 0.046(2) 0.071(3) 0.066(3) -0.023(2) 0.012(2) -0.001(2)
C212 0.037(2) 0.057(3) 0.071(3) -0.009(2) 0.009(2) 0.0125(19)
C213 0.048(2) 0.033(2) 0.043(2) 0.0033(16) 0.0136(17) 0.0029(17)
C214 0.048(2) 0.056(3) 0.053(2) 0.005(2) 0.014(2) 0.0021(19)
C215 0.059(3) 0.076(3) 0.077(3) -0.001(3) 0.029(3) -0.014(3)
C216 0.103(4) 0.058(3) 0.067(3) 0.004(3) 0.040(3) -0.021(3)
C217 0.100(4) 0.047(3) 0.063(3) 0.020(2) 0.025(3) 0.000(3)
C218 0.062(3) 0.044(2) 0.059(3) 0.014(2) 0.012(2) 0.010(2)

loop_
_atom_type_symbol
_atom_type_description
_atom_type_scat_dispersion_real
_atom_type_scat_dispersion_imag
_atom_type_scat_source
C C 0.0033 0.0016 'International Tables Vol C Tables 4.2.6.8 and 6.1.1.4'
H H 0.0000 0.0000 'International Tables Vol C Tables 4.2.6.8 and 6.1.1.4'
N N 0.0061 0.0033 'International Tables Vol C Tables 4.2.6.8 and 6.1.1.4'
O O 0.0106 0.0060 'International Tables Vol C Tables 4.2.6.8 and 6.1.1.4'
Si Si 0.0817 0.0704 'International Tables Vol C Tables 4.2.6.8 and 6.1.1.4'
P P 0.1023 0.0942 'International Tables Vol C Tables 4.2.6.8 and 6.1.1.4'
Cl Cl 0.1484 0.1585 'International Tables Vol C Tables 4.2.6.8 and 6.1.1.4'
Ru Ru -1.2594 0.8363 'International Tables Vol C Tables 4.2.6.8 and 6.1.1.4'

loop_
_geom_angle_atom_site_label_1
_geom_angle_atom_site_label_2
_geom_angle_atom_site_label_3
_geom_angle
O4' C7' Ru1 176.3(7)
O4 C7 Ru1 175.2(9)
C2 N1 C4 121.0(4)
C2 N1 C6 118.8(4)
C4 N1 C6 120.0(4)
C1 O1 Si1 126.0(3)
C3 O2 Si1 126.1(3)
C5 O3 Si1 123.4(3)
O2 Si1 O3 109.67(16)
O2 Si1 O1 110.24(17)
O3 Si1 O1 107.46(15)
O2 Si1 Ru1 109.29(10)
O3 Si1 Ru1 110.45(10)
O1 Si1 Ru1 109.71(10)
C113 P1 C11 104.11(16)
C113 P1 C17 102.39(16)
C11 P1 C17 103.22(16)
C113 P1 Ru1 114.74(11)
C11 P1 Ru1 124.77(12)
C17 P1 Ru1 104.87(12)
C21 P2 C213 103.81(16)
C21 P2 C27 103.94(17)
C213 P2 C27 102.49(16)
C21 P2 Ru1 100.11(11)
C213 P2 Ru1 121.35(13)
C27 P2 Ru1 122.28(13)
C7 Ru1 Si1 88.6(3)
C7' Ru1 Si1 87.0(2)
C7 Ru1 P2 90.5(3)
C7' Ru1 P2 88.8(2)
Si1 Ru1 P2 100.65(3)
C7 Ru1 P1 92.1(3)
C7' Ru1 P1 89.9(2)
Si1 Ru1 P1 95.94(3)
P2 Ru1 P1 163.26(3)
C7 Ru1 Cl1 170.1(3)
C7' Ru1 Cl1 14.3(2)
Si1 Ru1 Cl1 101.27(9)
P2 Ru1 Cl1 86.77(6)
P1 Ru1 Cl1 87.85(6)
C7 Ru1 Cl1' 11.8(3)
C7' Ru1 Cl1' 172.6(2)
Si1 Ru1 Cl1' 100.36(7)
P2 Ru1 Cl1' 89.25(5)
P1 Ru1 Cl1' 89.94(5)
Cl1 Ru1 Cl1' 158.37(9)
O1 C1 C2 112.7(4)
O1 C1 H1A 109.1
C2 C1 H1A 109.1
O1 C1 H1B 109.1
C2 C1 H1B 109.1
H1A C1 H1B 107.8
N1 C2 C1 112.9(3)
N1 C2 H2A 109.0
C1 C2 H2A 109.0
N1 C2 H2B 109.0
C1 C2 H2B 109.0
H2A C2 H2B 107.8
O2 C3 C4 112.2(4)
O2 C3 H3A 109.2
C4 C3 H3A 109.2
O2 C3 H3B 109.2
C4 C3 H3B 109.2
H3A C3 H3B 107.9
N1 C4 C3 112.9(4)
N1 C4 H4A 109.0
C3 C4 H4A 109.0
N1 C4 H4B 109.0
C3 C4 H4B 109.0
H4A C4 H4B 107.8
O3 C5 C6 111.7(3)
O3 C5 H5A 109.3
C6 C5 H5A 109.3
O3 C5 H5B 109.3
C6 C5 H5B 109.3
H5A C5 H5B 107.9
N1 C6 C5 111.8(3)
N1 C6 H6A 109.3
C5 C6 H6A 109.3
N1 C6 H6B 109.3
C5 C6 H6B 109.3
H6A C6 H6B 107.9
C12 C11 C16 119.2(3)
C12 C11 P1 119.6(3)
C16 C11 P1 120.9(3)
C11 C12 C13 120.2(4)
C11 C12 H12 119.9
C13 C12 H12 119.9
C14 C13 C12 119.8(4)
C14 C13 H13 120.1
C12 C13 H13 120.1
C15 C14 C13 120.6(4)
C15 C14 H14 119.7
C13 C14 H14 119.7
C14 C15 C16 120.0(4)
C14 C15 H15 120.0
C16 C15 H15 120.0
C15 C16 C11 120.2(4)
C15 C16 H16 119.9
C11 C16 H16 119.9
C112 C17 C18 117.6(3)
C112 C17 P1 123.2(3)
C18 C17 P1 119.2(3)
C19 C18 C17 121.5(4)
C19 C18 H18 119.3
C17 C18 H18 119.3
C110 C19 C18 119.8(4)
C110 C19 H19 120.1
C18 C19 H19 120.1
C22 C21 C26 118.1(4)
C22 C21 P2 119.9(3)
C26 C21 P2 121.7(3)
C23 C22 C21 120.7(4)
C23 C22 H22 119.7
C21 C22 H22 119.7
C24 C23 C22 121.0(5)
C24 C23 H23 119.5
C22 C23 H23 119.5
C23 C24 C25 120.1(5)
C23 C24 H24 120.0
C25 C24 H24 120.0
C24 C25 C26 120.5(5)
C24 C25 H25 119.8
C26 C25 H25 119.8
C21 C26 C25 119.7(4)
C21 C26 H26 120.1
C25 C26 H26 120.1
C212 C27 C28 118.3(4)
C212 C27 P2 120.2(3)
C28 C27 P2 121.4(3)
C29 C28 C27 121.1(5)
C29 C28 H28 119.4
C27 C28 H28 119.4
C210 C29 C28 119.9(5)
C210 C29 H29 120.1
C28 C29 H29 120.1
C111 C110 C19 119.7(4)
C111 C110 H110 120.2
C19 C110 H110 120.2
C110 C111 C112 120.7(4)
C110 C111 H111 119.7
C112 C111 H111 119.7
C111 C112 C17 120.8(4)
C111 C112 H112 119.6
C17 C112 H112 119.6
C114 C113 C118 118.5(3)
C114 C113 P1 121.1(3)
C118 C113 P1 120.3(3)
C115 C114 C113 120.8(4)
C115 C114 H114 119.6
C113 C114 H114 119.6
C116 C115 C114 120.5(4)
C116 C115 H115 119.7
C114 C115 H115 119.7
C115 C116 C117 119.9(4)
C115 C116 H116 120.1
C117 C116 H116 120.1
C116 C117 C118 120.5(4)
C116 C117 H117 119.8
C118 C117 H117 119.8
C113 C118 C117 119.8(4)
C113 C118 H118 120.1
C117 C118 H118 120.1
C29 C210 C211 120.5(4)
C29 C210 H210 119.7
C211 C210 H210 119.7
C210 C211 C212 119.9(4)
C210 C211 H211 120.1
C212 C211 H211 120.1
C27 C212 C211 120.2(4)
C27 C212 H212 119.9
C211 C212 H212 119.9
C214 C213 C218 118.6(4)
C214 C213 P2 120.2(3)
C218 C213 P2 121.2(3)
C213 C214 C215 119.7(4)
C213 C214 H214 120.2
C215 C214 H214 120.2
C216 C215 C214 120.4(5)
C216 C215 H215 119.8
C214 C215 H215 119.8
C215 C216 C217 120.6(4)
C215 C216 H216 119.7
C217 C216 H216 119.7
C216 C217 C218 119.5(5)
C216 C217 H217 120.3
C218 C217 H217 120.3
C217 C218 C213 121.3(4)
C217 C218 H218 119.3
C213 C218 H218 119.3

loop_
_geom_bond_atom_site_label_1
_geom_bond_atom_site_label_2
_geom_bond_distance
Cl1 Ru1 2.439(3)
Cl1' Ru1 2.444(2)
O4' C7' 1.071(9)
O4 C7 1.155(15)
C7' Ru1 1.775(7)
C7 Ru1 1.702(11)
N1 C2 1.426(5)
N1 C4 1.431(5)
N1 C6 1.434(5)
O1 C1 1.420(5)
O1 Si1 1.644(3)
O2 C3 1.425(5)
O2 Si1 1.631(3)
O3 C5 1.421(5)
O3 Si1 1.642(3)
Si1 Ru1 2.3115(10)
P1 C113 1.832(4)
P1 C11 1.835(4)
P1 C17 1.839(4)
P1 Ru1 2.3707(9)
P2 C21 1.833(4)
P2 C213 1.837(4)
P2 C27 1.843(4)
P2 Ru1 2.3615(9)
C1 C2 1.494(6)
C1 H1A 0.9700
C1 H1B 0.9700
C2 H2A 0.9700
C2 H2B 0.9700
C3 C4 1.508(6)
C3 H3A 0.9700
C3 H3B 0.9700
C4 H4A 0.9700
C4 H4B 0.9700
C5 C6 1.519(5)
C5 H5A 0.9700
C5 H5B 0.9700
C6 H6A 0.9700
C6 H6B 0.9700
C11 C12 1.380(5)
C11 C16 1.387(5)
C12 C13 1.388(5)
C12 H12 0.9300
C13 C14 1.371(6)
C13 H13 0.9300
C14 C15 1.366(6)
C14 H14 0.9300
C15 C16 1.384(5)
C15 H15 0.9300
C16 H16 0.9300
C17 C112 1.381(5)
C17 C18 1.382(5)
C18 C19 1.375(5)
C18 H18 0.9300
C19 C110 1.369(6)
C19 H19 0.9300
C21 C22 1.383(5)
C21 C26 1.387(5)
C22 C23 1.378(6)
C22 H22 0.9300
C23 C24 1.341(7)
C23 H23 0.9300
C24 C25 1.359(7)
C24 H24 0.9300
C25 C26 1.397(6)
C25 H25 0.9300
C26 H26 0.9300
C27 C212 1.363(5)
C27 C28 1.390(6)
C28 C29 1.374(6)
C28 H28 0.9300
C29 C210 1.354(7)
C29 H29 0.9300
C110 C111 1.362(6)
C110 H110 0.9300
C111 C112 1.375(6)
C111 H111 0.9300
C112 H112 0.9300
C113 C114 1.380(5)
C113 C118 1.387(5)
C114 C115 1.374(5)
C114 H114 0.9300
C115 C116 1.361(6)
C115 H115 0.9300
C116 C117 1.362(6)
C116 H116 0.9300
C117 C118 1.391(5)
C117 H117 0.9300
C118 H118 0.9300
C210 C211 1.360(7)
C210 H210 0.9300
C211 C212 1.403(6)
C211 H211 0.9300
C212 H212 0.9300
C213 C214 1.377(5)
C213 C218 1.386(5)
C214 C215 1.394(6)
C214 H214 0.9300
C215 C216 1.358(7)
C215 H215 0.9300
C216 C217 1.365(7)
C216 H216 0.9300
C217 C218 1.370(6)
C217 H217 0.9300
C218 H218 0.9300
